data_4504115
loop_
_publ_author_name
'Feng, Mei-Ling'
'Li, Xiu-Ling'
'Mao, Jiang-Gao'

_publ_section_title
;
 New Organically Templated Gallium and Indium Selenites or Selenates with
 One-, Two-, and Three-Dimensional Structures
;
_journal_issue 4
_journal_name_full 'Crystal Growth &amp; Design'
_journal_page_first 770
_journal_paper_doi 10.1021/cg060824d
_journal_volume 7
_journal_year 2007
_chemical_formula_sum 'C3 H9 In N O10 Se'
_chemical_formula_weight 412.89
_chemical_name_systematic
; 
 ? 
;
_space_group_IT_number 14
_symmetry_cell_setting monoclinic
_symmetry_space_group_name_Hall '-P 2yn'
_symmetry_space_group_name_H-M 'P 1 21/n 1'
_atom_sites_solution_hydrogens geom
_atom_sites_solution_primary direct
_atom_sites_solution_secondary difmap
_audit_creation_method SHELXL-97
_cell_angle_alpha 90.00
_cell_angle_beta 110.478(8)
_cell_angle_gamma 90.00
_cell_formula_units_Z 4
_cell_length_a 8.3749(16)
_cell_length_b 12.118(2)
_cell_length_c 10.648(3)
_cell_measurement_reflns_used 2550
_cell_measurement_temperature 293(2)
_cell_measurement_theta_max 27.4835
_cell_measurement_theta_min 2.0405
_cell_volume 1012.3(4)
_computing_structure_refinement 'SHELXL-97 (Sheldrick, 1997)'
_computing_structure_solution 'SHELXS-97 (Sheldrick, 1990)'
_diffrn_ambient_temperature 293(2)
_diffrn_measured_fraction_theta_full 0.992
_diffrn_measured_fraction_theta_max 0.992
_diffrn_measurement_device_type 'Rigaku Mercury CCD'
_diffrn_measurement_method 'narrow frame method'
_diffrn_radiation_monochromator graphite
_diffrn_radiation_source 'fine-focus sealed tube'
_diffrn_radiation_type MoK\a
_diffrn_radiation_wavelength 0.71073
_diffrn_reflns_av_R_equivalents 0.0318
_diffrn_reflns_av_sigmaI/netI 0.0320
_diffrn_reflns_limit_h_max 9
_diffrn_reflns_limit_h_min -10
_diffrn_reflns_limit_k_max 15
_diffrn_reflns_limit_k_min -15
_diffrn_reflns_limit_l_max 13
_diffrn_reflns_limit_l_min -7
_diffrn_reflns_number 7711
_diffrn_reflns_theta_full 27.48
_diffrn_reflns_theta_max 27.48
_diffrn_reflns_theta_min 2.68
_diffrn_standards_decay_% <1.0
_exptl_absorpt_coefficient_mu 5.976
_exptl_absorpt_correction_T_max 1.0000
_exptl_absorpt_correction_T_min 0.7468
_exptl_absorpt_correction_type 'Multi-scan technique'
_exptl_crystal_colour colorless
_exptl_crystal_density_diffrn 2.709
_exptl_crystal_density_method 'not measured'
_exptl_crystal_description needle
_exptl_crystal_F_000 788
_exptl_crystal_size_max 0.3200
_exptl_crystal_size_mid 0.0400
_exptl_crystal_size_min 0.0200
_refine_diff_density_max 1.073
_refine_diff_density_min -0.670
_refine_diff_density_rms 0.140
_refine_ls_extinction_method none
_refine_ls_goodness_of_fit_ref 0.978
_refine_ls_hydrogen_treatment constr
_refine_ls_matrix_type full
_refine_ls_number_parameters 145
_refine_ls_number_reflns 2308
_refine_ls_number_restraints 0
_refine_ls_restrained_S_all 0.978
_refine_ls_R_factor_all 0.0377
_refine_ls_R_factor_gt 0.0321
_refine_ls_shift/su_max 0.001
_refine_ls_shift/su_mean 0.000
_refine_ls_structure_factor_coef Fsqd
_refine_ls_weighting_details 'calc w=1/[\s^2^(Fo^2^)+(0.0364P)^2^+3.5191P] where P=(Fo^2^+2Fc^2^)/3'
_refine_ls_weighting_scheme calc
_refine_ls_wR_factor_gt 0.0696
_refine_ls_wR_factor_ref 0.0730
_reflns_number_gt 2104
_reflns_number_total 2308
_reflns_threshold_expression >2sigma(I)
_cod_data_source_file cg060824dsi20061121_080741.cif
_cod_data_source_block C3H9NInSeO10
_cod_depositor_comments
;
The following automatic conversions were performed:

'_symmetry_cell_setting' value 'Monoclinic' changed to 'monoclinic'
according to /home/saulius/struct/CIF-dictionaries/cif_core.dic
dictionary named 'cif_core.dic' version 2.4.1 from 2010-06-29.

Automatic conversion script
Id: cif_fix_values 1715 2011-07-08 13:25:40Z adriana 
;
_cod_original_sg_symbol_H-M P2(1)/n
_cod_database_code 4504115

loop_
_symmetry_equiv_pos_as_xyz
'x, y, z'
'-x+1/2, y+1/2, -z+1/2'
'-x, -y, -z'
'x-1/2, -y-1/2, z-1/2'

loop_
_atom_site_label
_atom_site_type_symbol
_atom_site_fract_x
_atom_site_fract_y
_atom_site_fract_z
_atom_site_U_iso_or_equiv
_atom_site_adp_type
_atom_site_occupancy
_atom_site_symmetry_multiplicity
_atom_site_calc_flag
_atom_site_refinement_flags
In1 In 0.21237(4) 0.83250(2) 0.88258(3) 0.01424(10) Uani 1 1 d .
Se1 Se 0.57265(6) 0.76011(4) 0.81890(5) 0.01799(12) Uani 1 1 d .
O1W O 0.2115(4) 1.0134(3) 0.8705(3) 0.0283(8) Uani 1 1 d .
O1 O 0.5835(4) 0.8268(2) 1.2763(3) 0.0214(7) Uani 1 1 d .
O2W O 0.0315(4) 0.8349(3) 0.9836(4) 0.0335(9) Uani 1 1 d .
O2 O 0.5224(4) 0.6205(2) 1.1862(3) 0.0237(7) Uani 1 1 d .
O3 O 0.5355(5) 0.6295(3) 0.8204(4) 0.0359(9) Uani 1 1 d .
O4 O 0.7021(5) 0.7978(3) 0.9641(4) 0.0418(10) Uani 1 1 d .
O5 O 0.6443(6) 0.7901(4) 0.6999(5) 0.0484(11) Uani 1 1 d .
O6 O 0.3902(4) 0.8295(3) 0.7813(3) 0.0214(7) Uani 1 1 d .
O7 O 0.3973(4) 0.8892(2) 1.0818(3) 0.0221(7) Uani 1 1 d .
O8 O 0.3285(4) 0.6822(2) 0.9986(3) 0.0199(7) Uani 1 1 d .
C1 C 0.4773(5) 0.8152(3) 1.1607(4) 0.0164(8) Uani 1 1 d .
C2 C 0.0828(6) 0.4704(4) 1.0383(5) 0.0264(10) Uani 1 1 d .
H1A H 0.1399 0.5085 1.1222 0.032 Uiso 1 1 calc R
H1B H 0.0579 0.3958 1.0590 0.032 Uiso 1 1 calc R
C3 C 0.4400(5) 0.6958(3) 1.1118(4) 0.0144(8) Uani 1 1 d .
N1 N 0.1965(5) 0.4665(3) 0.9590(4) 0.0245(9) Uani 1 1 d .
H0A H 0.2928 0.4320 1.0057 0.037 Uiso 1 1 calc R
H0B H 0.2202 0.5349 0.9406 0.037 Uiso 1 1 calc R
H0C H 0.1451 0.4303 0.8828 0.037 Uiso 1 1 calc R

loop_
_atom_site_aniso_label
_atom_site_aniso_U_11
_atom_site_aniso_U_22
_atom_site_aniso_U_33
_atom_site_aniso_U_23
_atom_site_aniso_U_13
_atom_site_aniso_U_12
In1 0.01391(16) 0.01498(15) 0.01057(16) 0.00057(11) 0.00021(11) 0.00025(11)
Se1 0.0168(2) 0.0185(2) 0.0185(2) -0.00176(17) 0.00592(18) 0.00064(16)
O1W 0.035(2) 0.0133(15) 0.0251(18) -0.0021(14) -0.0036(15) 0.0010(13)
O1 0.0235(17) 0.0184(15) 0.0133(16) -0.0022(12) -0.0047(13) 0.0030(12)
O2W 0.0209(18) 0.051(2) 0.032(2) -0.0027(18) 0.0138(15) -0.0004(16)
O2 0.0257(17) 0.0146(14) 0.0196(17) 0.0015(13) -0.0062(13) 0.0005(13)
O3 0.032(2) 0.0208(17) 0.045(2) -0.0071(16) 0.0011(17) 0.0006(15)
O4 0.030(2) 0.046(2) 0.035(2) -0.0157(19) -0.0067(17) 0.0041(17)
O5 0.054(3) 0.052(3) 0.056(3) 0.012(2) 0.041(2) 0.008(2)
O6 0.0175(15) 0.0262(16) 0.0219(17) 0.0065(13) 0.0085(13) 0.0079(13)
O7 0.0239(17) 0.0172(15) 0.0152(16) 0.0000(13) -0.0055(13) 0.0014(12)
O8 0.0245(17) 0.0164(14) 0.0118(15) 0.0027(12) -0.0026(13) -0.0010(12)
C1 0.015(2) 0.018(2) 0.012(2) 0.0022(16) 0.0003(16) 0.0000(16)
C2 0.030(3) 0.023(2) 0.023(3) 0.0006(19) 0.006(2) 0.003(2)
C3 0.015(2) 0.0148(19) 0.0100(19) 0.0000(16) 0.0001(16) -0.0003(15)
N1 0.028(2) 0.0158(18) 0.028(2) -0.0021(16) 0.0079(18) 0.0001(15)

loop_
_atom_type_symbol
_atom_type_description
_atom_type_scat_dispersion_real
_atom_type_scat_dispersion_imag
_atom_type_scat_source
C C 0.0033 0.0016 'International Tables Vol C Tables 4.2.6.8 and 6.1.1.4'
H H 0.0000 0.0000 'International Tables Vol C Tables 4.2.6.8 and 6.1.1.4'
N N 0.0061 0.0033 'International Tables Vol C Tables 4.2.6.8 and 6.1.1.4'
O O 0.0106 0.0060 'International Tables Vol C Tables 4.2.6.8 and 6.1.1.4'
Se Se -0.0929 2.2259 'International Tables Vol C Tables 4.2.6.8 and 6.1.1.4'
In In -0.7276 1.3100 'International Tables Vol C Tables 4.2.6.8 and 6.1.1.4'

loop_
_geom_angle_atom_site_label_1
_geom_angle_atom_site_label_2
_geom_angle_atom_site_label_3
_geom_angle
_geom_angle_site_symmetry_1
_geom_angle_site_symmetry_3
O6 In1 O2W 179.56(14) . .
O6 In1 O1W 88.61(13) . .
O2W In1 O1W 91.58(15) . .
O6 In1 O2 85.68(13) . 4_575
O2W In1 O2 94.00(14) . 4_575
O1W In1 O2 72.62(11) . 4_575
O6 In1 O8 91.14(12) . .
O2W In1 O8 88.91(14) . .
O1W In1 O8 147.33(12) . .
O2 In1 O8 139.93(11) 4_575 .
O6 In1 O7 96.34(13) . .
O2W In1 O7 84.10(14) . .
O1W In1 O7 74.81(11) . .
O2 In1 O7 147.30(12) 4_575 .
O8 In1 O7 72.76(11) . .
O6 In1 O1 91.56(12) . 4_575
O2W In1 O1 88.06(14) . 4_575
O1W In1 O1 144.65(11) . 4_575
O2 In1 O1 72.15(11) 4_575 4_575
O8 In1 O1 68.02(11) . 4_575
O7 In1 O1 140.09(11) . 4_575
O4 Se1 O3 109.6(2) . .
O4 Se1 O5 112.2(2) . .
O3 Se1 O5 110.7(2) . .
O4 Se1 O6 109.87(18) . .
O3 Se1 O6 109.48(18) . .
O5 Se1 O6 105.0(2) . .
In1 O1W O2 54.00(10) . 4_575
In1 O1W O7 53.54(10) . .
O2 O1W O7 107.50(15) 4_575 .
In1 O1W O3 122.99(15) . 2_556
O2 O1W O3 70.02(13) 4_575 2_556
O7 O1W O3 166.69(19) . 2_556
In1 O1W O4 141.06(17) . 3_677
O2 O1W O4 158.17(17) 4_575 3_677
O7 O1W O4 89.13(14) . 3_677
O3 O1W O4 90.51(15) 2_556 3_677
C1 O1 In1 116.1(3) . 4_676
In1 O2W O5 109.28(17) . 4_576
In1 O2W O4 146.4(2) . 1_455
O5 O2W O4 90.88(17) 4_576 1_455
C3 O2 In1 117.9(3) . 4_676
Se1 O6 In1 129.36(17) . .
C1 O7 In1 116.4(3) . .
C1 O7 O1W 167.4(3) . .
In1 O7 O1W 51.65(9) . .
C3 O8 In1 117.4(3) . .
C3 O8 N1 112.9(3) . .
In1 O8 N1 127.24(15) . .
O1 C1 O7 127.7(4) . .
O1 C1 C3 115.6(4) . .
O7 C1 C3 116.8(4) . .
N1 C2 C2 110.9(5) . 3_567
O2 C3 O8 125.2(4) . .
O2 C3 C1 118.2(4) . .
O8 C3 C1 116.6(4) . .
C2 N1 O8 100.5(3) . .
C2 N1 O3 91.2(3) . 3_667
O8 N1 O3 95.76(15) . 3_667

loop_
_geom_bond_atom_site_label_1
_geom_bond_atom_site_label_2
_geom_bond_distance
_geom_bond_site_symmetry_2
In1 O6 2.122(3) .
In1 O2W 2.143(3) .
In1 O1W 2.196(3) .
In1 O2 2.214(3) 4_575
In1 O8 2.225(3) .
In1 O7 2.252(3) .
In1 O1 2.306(3) 4_575
Se1 O4 1.613(4) .
Se1 O3 1.614(4) .
Se1 O5 1.621(4) .
Se1 O6 1.666(3) .
O1W O2 2.611(4) 4_575
O1W O7 2.702(4) .
O1W O3 2.729(5) 2_556
O1W O4 2.823(5) 3_677
O1 C1 1.249(5) .
O1 In1 2.306(3) 4_676
O2W O5 2.640(6) 4_576
O2W O4 2.730(6) 1_455
O2 C3 1.247(5) .
O2 In1 2.214(3) 4_676
O7 C1 1.250(5) .
O8 C3 1.250(5) .
O8 N1 2.811(5) .
C1 C3 1.533(6) .
C2 N1 1.479(6) .
C2 C2 1.521(9) 3_567
N1 O3 2.867(5) 3_667
